data_4305792
loop_
_publ_author_name
'Andrew B. Jackson'
'Chetna Khosla'
'Peter S. White'
'Joseph L. Templeton'

_publ_contact_author_address
;
University of North Carolina-Chapel Hill, Chemistry
Kenan and Caudill Labs
CB#3290
Chapel Hill, NC, USA 27599
;
_publ_contact_author_email joetemp@unc.edu
_publ_contact_author_name 'Joseph L. Templeton'
_publ_contact_author_phone 919-966-4575
_publ_section_title
;
Reduction of an \h2-Iminoacyl Ligand to \h2-Iminium Enabled by Adjacent
Carbon Monoxide Ligand Replacement with a Variable Electron Donor Alkyne
Ligand in a Cationic Tungsten(II) Bis(acetylacetonate) Complex
;
_journal_name_full 'Inorganic Chemistry'
_journal_page_first 8776
_journal_page_last 8787
_journal_paper_doi 10.1021/ic800738a
_journal_volume 47
_journal_year 2008
_chemical_formula_moiety 'C32 H12 B F24, C23 H32 N O4 W'
_chemical_formula_sum 'C55 H44 B F24 N O4 W'
_chemical_formula_weight 1433.57
_chemical_name_systematic
; 
 ? 
;
_space_group_IT_number 2
_symmetry_space_group_name_Hall '-P 1'
_symmetry_space_group_name_H-M 'P -1'
_atom_sites_solution_hydrogens geom
_atom_sites_solution_primary direct
_atom_sites_solution_secondary difmap
_audit_creation_method SHELXL-97
_cell_angle_alpha 87.162(1)
_cell_angle_beta 80.333(1)
_cell_angle_gamma 79.078(1)
_cell_formula_units_Z 2
_cell_length_a 12.4372(3)
_cell_length_b 12.7720(3)
_cell_length_c 18.6366(5)
_cell_measurement_reflns_used 9608
_cell_measurement_temperature 100(2)
_cell_measurement_theta_max 71.0
_cell_measurement_theta_min 2.4
_cell_volume 2865.01(12)
_computing_cell_refinement 'Bruker-AXS  APEX2'
_computing_data_collection 'Bruker-AXS APEX2'
_computing_data_reduction 'Bruker-AXS  SAINT'
_computing_structure_refinement 'SHELXL-97 (Sheldrick, 1997)'
_computing_structure_solution 'SHELXS-97 (Sheldrick, 1990)'
_diffrn_ambient_temperature 100(2)
_diffrn_measured_fraction_theta_full 0.974
_diffrn_measured_fraction_theta_max 0.974
_diffrn_measurement_device_type 'Bruker-AXS SMART APEX-II CCD detector'
_diffrn_radiation_monochromator graphite
_diffrn_radiation_source 'fine-focus sealed tube'
_diffrn_radiation_type CuK\a
_diffrn_radiation_wavelength 1.54178
_diffrn_reflns_av_R_equivalents 0.0252
_diffrn_reflns_av_sigmaI/netI 0.0195
_diffrn_reflns_limit_h_max 14
_diffrn_reflns_limit_h_min -14
_diffrn_reflns_limit_k_max 15
_diffrn_reflns_limit_k_min -15
_diffrn_reflns_limit_l_max 22
_diffrn_reflns_limit_l_min -22
_diffrn_reflns_number 50256
_diffrn_reflns_theta_full 67.00
_diffrn_reflns_theta_max 67.00
_diffrn_reflns_theta_min 2.41
_exptl_absorpt_coefficient_mu 4.863
_exptl_absorpt_correction_T_max 0.616
_exptl_absorpt_correction_T_min 0.310
_exptl_absorpt_correction_type multi-scan
_exptl_absorpt_process_details SADABS
_exptl_crystal_colour yellow
_exptl_crystal_density_diffrn 1.662
_exptl_crystal_density_method 'not measured'
_exptl_crystal_description block
_exptl_crystal_F_000 1416
_exptl_crystal_size_max 0.30
_exptl_crystal_size_mid 0.15
_exptl_crystal_size_min 0.10
_refine_diff_density_max 1.330
_refine_diff_density_min -0.676
_refine_diff_density_rms 0.140
_refine_ls_extinction_method none
_refine_ls_goodness_of_fit_ref 1.108
_refine_ls_hydrogen_treatment constr
_refine_ls_matrix_type full
_refine_ls_number_parameters 811
_refine_ls_number_reflns 9953
_refine_ls_number_restraints 18
_refine_ls_restrained_S_all 1.109
_refine_ls_R_factor_all 0.0521
_refine_ls_R_factor_gt 0.0518
_refine_ls_shift/su_max 0.004
_refine_ls_shift/su_mean 0.001
_refine_ls_structure_factor_coef Fsqd
_refine_ls_weighting_details 'calc w=1/[\s^2^(Fo^2^)+(0.0822P)^2^+9.4256P] where P=(Fo^2^+2Fc^2^)/3'
_refine_ls_weighting_scheme calc
_refine_ls_wR_factor_gt 0.1408
_refine_ls_wR_factor_ref 0.1411
_reflns_number_gt 9819
_reflns_number_total 9953
_reflns_threshold_expression >2sigma(I)
_cod_data_source_file ic800738a_si_002_4.cif
_cod_data_source_block c07290
_cod_database_code 4305792

loop_
_symmetry_equiv_pos_as_xyz
'x, y, z'
'-x, -y, -z'

loop_
_atom_site_label
_atom_site_type_symbol
_atom_site_fract_x
_atom_site_fract_y
_atom_site_fract_z
_atom_site_U_iso_or_equiv
_atom_site_adp_type
_atom_site_occupancy
_atom_site_symmetry_multiplicity
_atom_site_calc_flag
_atom_site_refinement_flags
_atom_site_disorder_assembly
_atom_site_disorder_group
W1 W 0.526550(18) 0.586026(17) 0.206697(11) 0.03390(11) Uani 1 1 d . . .
C1 C 0.4422(8) 0.7716(6) 0.0858(4) 0.073(2) Uani 1 1 d . . .
H1A H 0.3641 0.8057 0.0883 0.110 Uiso 1 1 calc R . .
H1B H 0.4613 0.7171 0.0482 0.110 Uiso 1 1 calc R . .
H1C H 0.4893 0.8254 0.0737 0.110 Uiso 1 1 calc R . .
C2 C 0.4599(5) 0.7208(4) 0.1572(3) 0.0473(14) Uani 1 1 d . . .
C3 C 0.4334(5) 0.7338(4) 0.2278(3) 0.0429(12) Uani 1 1 d . . .
C4 C 0.3659(6) 0.8079(5) 0.2830(4) 0.0562(16) Uani 1 1 d . . .
H4A H 0.4127 0.8527 0.2993 0.084 Uiso 1 1 calc R . .
H4B H 0.3344 0.7672 0.3246 0.084 Uiso 1 1 calc R . .
H4C H 0.3058 0.8531 0.2619 0.084 Uiso 1 1 calc R . .
C5 C 0.7903(5) 0.5488(6) 0.1595(3) 0.0518(15) Uani 1 1 d . . .
H5A H 0.8576 0.5728 0.1674 0.078 Uiso 1 1 calc R . .
H5B H 0.7931 0.5393 0.1073 0.078 Uiso 1 1 calc R . .
H5C H 0.7854 0.4807 0.1854 0.078 Uiso 1 1 calc R . .
C6 C 0.6989(6) 0.7318(6) 0.1476(4) 0.0583(17) Uani 1 1 d . . .
H6A H 0.6466 0.7899 0.1740 0.087 Uiso 1 1 calc R . .
H6B H 0.6807 0.7275 0.0988 0.087 Uiso 1 1 calc R . .
H6C H 0.7746 0.7456 0.1435 0.087 Uiso 1 1 calc R . .
N7 N 0.6909(4) 0.6301(4) 0.1874(3) 0.0431(11) Uani 1 1 d . . .
C8 C 0.6503(5) 0.6258(5) 0.2646(3) 0.0397(12) Uani 1 1 d . . .
H8 H 0.6898 0.5587 0.2855 0.048 Uiso 1 1 calc R . .
C9 C 0.6506(5) 0.7172(5) 0.3127(3) 0.0442(13) Uani 1 1 d . . .
C10 C 0.7359(6) 0.7758(6) 0.2996(4) 0.0619(18) Uani 1 1 d . . .
H10 H 0.7925 0.7606 0.2585 0.074 Uiso 1 1 calc R . .
C11 C 0.7386(6) 0.8558(6) 0.3460(4) 0.0660(19) Uani 1 1 d . . .
H11 H 0.7966 0.8958 0.3361 0.079 Uiso 1 1 calc R . .
C12 C 0.6587(6) 0.8783(6) 0.4061(4) 0.0631(18) Uani 1 1 d . . .
H12 H 0.6591 0.9354 0.4368 0.076 Uiso 1 1 calc R . .
C13 C 0.5782(6) 0.8169(7) 0.4211(4) 0.066(2) Uani 1 1 d . . .
H13 H 0.5242 0.8295 0.4638 0.080 Uiso 1 1 calc R . .
C14 C 0.5747(6) 0.7368(6) 0.3747(4) 0.0550(16) Uani 1 1 d . . .
H14 H 0.5185 0.6947 0.3862 0.066 Uiso 1 1 calc R . .
O15 O 0.4535(3) 0.5605(3) 0.31606(19) 0.0388(8) Uani 1 1 d . . .
C16 C 0.3913(5) 0.4951(4) 0.3426(3) 0.0396(12) Uani 1 1 d . . .
C17 C 0.3443(5) 0.4319(5) 0.3004(3) 0.0435(12) Uani 1 1 d . . .
H17 H 0.3055 0.3796 0.3247 0.052 Uiso 1 1 calc R . .
C18 C 0.3519(4) 0.4425(4) 0.2267(3) 0.0390(11) Uani 1 1 d . . .
O19 O 0.4093(3) 0.5056(3) 0.1873(2) 0.0365(8) Uani 1 1 d . . .
C20 C 0.3654(6) 0.4891(5) 0.4238(3) 0.0524(15) Uani 1 1 d . . .
H20A H 0.4301 0.4992 0.4445 0.079 Uiso 1 1 calc R . .
H20B H 0.3473 0.4191 0.4390 0.079 Uiso 1 1 calc R . .
H20C H 0.3020 0.5451 0.4410 0.079 Uiso 1 1 calc R . .
C21 C 0.2916(5) 0.3829(5) 0.1854(4) 0.0474(13) Uani 1 1 d . . .
H21A H 0.2343 0.4330 0.1648 0.071 Uiso 1 1 calc R . .
H21B H 0.2569 0.3320 0.2181 0.071 Uiso 1 1 calc R . .
H21C H 0.3440 0.3442 0.1460 0.071 Uiso 1 1 calc R . .
O22 O 0.6084(3) 0.4291(3) 0.22475(19) 0.0367(8) Uani 1 1 d . . .
C23 C 0.6302(4) 0.3494(5) 0.1818(3) 0.0412(12) Uani 1 1 d . . .
C24 C 0.6353(5) 0.3594(5) 0.1068(3) 0.0488(14) Uani 1 1 d . . .
H24 H 0.6484 0.2957 0.0800 0.059 Uiso 1 1 calc R . .
C25 C 0.6229(5) 0.4551(5) 0.0681(3) 0.0478(14) Uani 1 1 d . . .
O26 O 0.5857(3) 0.5473(3) 0.09602(19) 0.0455(9) Uani 1 1 d . . .
C27 C 0.6552(5) 0.2429(5) 0.2184(4) 0.0515(14) Uani 1 1 d . . .
H27A H 0.7262 0.2355 0.2361 0.077 Uiso 1 1 calc R . .
H27B H 0.6598 0.1867 0.1835 0.077 Uiso 1 1 calc R . .
H27C H 0.5961 0.2367 0.2595 0.077 Uiso 1 1 calc R . .
C28 C 0.6569(7) 0.4570(7) -0.0131(3) 0.0659(19) Uani 1 1 d . . .
H28A H 0.5932 0.4904 -0.0360 0.099 Uiso 1 1 calc R . .
H28B H 0.6829 0.3838 -0.0303 0.099 Uiso 1 1 calc R . .
H28C H 0.7168 0.4979 -0.0259 0.099 Uiso 1 1 calc R . .
B30 B 0.9686(4) 0.8977(4) 0.7459(3) 0.0262(10) Uani 1 1 d . . .
C31 C 0.8367(4) 0.8908(4) 0.7537(3) 0.0295(10) Uani 1 1 d . . .
C32 C 0.7901(4) 0.8837(4) 0.6917(3) 0.0358(11) Uani 1 1 d . . .
H32 H 0.8376 0.8747 0.6460 0.043 Uiso 1 1 calc R . .
C33 C 0.6763(5) 0.8892(5) 0.6939(3) 0.0452(13) Uani 1 1 d . . .
C34 C 0.6054(5) 0.9017(5) 0.7588(4) 0.0488(14) Uani 1 1 d . . .
H34 H 0.5280 0.9052 0.7608 0.059 Uiso 1 1 calc R . .
C35 C 0.6488(5) 0.9090(5) 0.8210(3) 0.0436(13) Uani 1 1 d . . .
C36 C 0.7626(4) 0.9040(4) 0.8192(3) 0.0346(11) Uani 1 1 d . . .
H36 H 0.7899 0.9097 0.8632 0.042 Uiso 1 1 calc R . .
C37 C 0.6335(6) 0.8827(7) 0.6232(4) 0.0632(18) Uani 1 1 d . . .
C38 C 0.5711(5) 0.9211(6) 0.8921(4) 0.0620(19) Uani 1 1 d . . .
F31 F 0.6498(4) 0.9641(4) 0.5794(3) 0.0771(13) Uani 1 1 d . . .
F32 F 0.6853(5) 0.7957(4) 0.5862(2) 0.0840(15) Uani 1 1 d . . .
F33 F 0.5276(5) 0.8810(7) 0.6330(3) 0.125(3) Uani 1 1 d . . .
F34 F 0.4803(4) 1.0022(4) 0.8857(3) 0.0856(14) Uani 1 1 d . . .
F35 F 0.5230(4) 0.8372(3) 0.9087(2) 0.0713(12) Uani 1 1 d . . .
F36 F 0.6139(4) 0.9470(5) 0.9460(2) 0.0821(15) Uani 1 1 d . . .
C41 C 1.0142(4) 0.8710(3) 0.8236(2) 0.0262(9) Uani 1 1 d . . .
C42 C 0.9897(4) 0.7807(4) 0.8643(3) 0.0331(10) Uani 1 1 d . . .
H42 H 0.9460 0.7377 0.8464 0.040 Uiso 1 1 calc R . .
C43 C 1.0270(5) 0.7521(4) 0.9299(3) 0.0399(12) Uani 1 1 d . . .
C44 C 1.0893(5) 0.8128(4) 0.9587(3) 0.0400(12) Uani 1 1 d . A .
H44 H 1.1126 0.7944 1.0045 0.048 Uiso 1 1 calc R . .
C45 C 1.1170(4) 0.9008(4) 0.9197(3) 0.0364(11) Uani 1 1 d . . .
C46 C 1.0808(4) 0.9288(4) 0.8530(3) 0.0295(9) Uani 1 1 d . A .
H46 H 1.1022 0.9892 0.8267 0.035 Uiso 1 1 calc R . .
C47 C 0.9948(6) 0.6561(5) 0.9710(3) 0.0546(16) Uani 1 1 d . . .
F41 F 0.9904(6) 0.5787(4) 0.9285(3) 0.0977(19) Uani 1 1 d . . .
F42 F 0.9085(7) 0.6752(4) 1.0157(4) 0.159(4) Uani 1 1 d . . .
F43 F 1.0766(6) 0.6053(4) 1.0065(3) 0.107(2) Uani 1 1 d . . .
C48_1 C 1.1860(5) 0.9678(5) 0.9497(3) 0.0486(13) Uani 0.41(2) 1 d PDU A -1
F44_1 F 1.1589(18) 0.9728(16) 1.0229(6) 0.081(6) Uani 0.41(2) 1 d PDU A -1
F45_1 F 1.2851(11) 0.935(2) 0.9361(17) 0.128(10) Uani 0.41(2) 1 d PDU A -1
F46_1 F 1.1566(16) 1.0685(9) 0.9355(10) 0.071(5) Uani 0.41(2) 1 d PDU A -1
C48_2 C 1.1860(5) 0.9678(5) 0.9497(3) 0.0486(13) Uani 0.59(2) 1 d PDU A -2
F44_2 F 1.2767(10) 0.9093(10) 0.9686(8) 0.076(4) Uani 0.59(2) 1 d PDU A -2
F45_2 F 1.229(2) 1.0327(16) 0.9025(10) 0.139(8) Uani 0.59(2) 1 d PDU A -2
F46_2 F 1.1390(10) 1.0134(19) 1.0080(11) 0.156(9) Uani 0.59(2) 1 d PDU A -2
C51 C 1.0446(4) 0.8081(4) 0.6897(2) 0.0292(9) Uani 1 1 d . . .
C52 C 1.0154(4) 0.7097(4) 0.6820(3) 0.0349(11) Uani 1 1 d . . .
H52 H 0.9456 0.6970 0.7067 0.042 Uiso 1 1 calc R . .
C53 C 1.0847(5) 0.6291(4) 0.6395(3) 0.0406(12) Uani 1 1 d . . .
C54 C 1.1868(5) 0.6440(5) 0.6023(3) 0.0443(13) Uani 1 1 d . . .
H54 H 1.2345 0.5891 0.5737 0.053 Uiso 1 1 calc R . .
C55 C 1.2170(5) 0.7415(5) 0.6081(3) 0.0407(12) Uani 1 1 d . . .
C56 C 1.1488(4) 0.8211(4) 0.6513(3) 0.0345(11) Uani 1 1 d . . .
H56 H 1.1733 0.8865 0.6550 0.041 Uiso 1 1 calc R . .
C57 C 1.0500(6) 0.5228(5) 0.6356(4) 0.0564(16) Uani 1 1 d . . .
C58 C 1.3250(6) 0.7601(6) 0.5653(4) 0.0596(18) Uani 1 1 d . . .
F51 F 0.9456(4) 0.5307(3) 0.6362(3) 0.0847(15) Uani 1 1 d . . .
F52 F 1.0719(6) 0.4600(4) 0.6931(4) 0.106(2) Uani 1 1 d . . .
F53 F 1.1011(6) 0.4690(4) 0.5784(4) 0.126(3) Uani 1 1 d . . .
F54 F 1.4109(4) 0.6966(5) 0.5862(5) 0.126(3) Uani 1 1 d . . .
F55 F 1.3333(5) 0.7395(6) 0.4958(3) 0.116(3) Uani 1 1 d . . .
F56 F 1.3428(3) 0.8568(3) 0.5681(3) 0.0739(13) Uani 1 1 d . . .
C61 C 0.9715(4) 1.0206(4) 0.7175(2) 0.0274(9) Uani 1 1 d . . .
C62 C 0.9389(4) 1.1045(4) 0.7667(2) 0.0281(9) Uani 1 1 d . . .
H62 H 0.9232 1.0880 0.8172 0.034 Uiso 1 1 calc R . .
C63 C 0.9288(4) 1.2108(4) 0.7444(3) 0.0338(10) Uani 1 1 d . . .
C64 C 0.9476(5) 1.2390(4) 0.6717(3) 0.0429(13) Uani 1 1 d . . .
H64 H 0.9406 1.3117 0.6564 0.052 Uiso 1 1 calc R . .
C65 C 0.9772(6) 1.1569(5) 0.6215(3) 0.0453(14) Uani 1 1 d . . .
C66 C 0.9884(5) 1.0509(4) 0.6440(3) 0.0371(11) Uani 1 1 d . . .
H66 H 1.0082 0.9970 0.6083 0.044 Uiso 1 1 calc R . .
C67 C 0.8990(5) 1.2952(4) 0.8008(3) 0.0442(13) Uani 1 1 d . . .
C68 C 0.9968(9) 1.1826(6) 0.5404(4) 0.073(2) Uani 1 1 d . . .
F61 F 0.8264(4) 1.2735(3) 0.8566(2) 0.0742(13) Uani 1 1 d . . .
F62 F 0.9856(4) 1.3097(5) 0.8280(3) 0.101(2) Uani 1 1 d . . .
F63 F 0.8583(6) 1.3894(3) 0.7754(3) 0.101(2) Uani 1 1 d . . .
F64 F 0.9820(9) 1.2831(4) 0.5258(3) 0.163(4) Uani 1 1 d . . .
F65 F 1.0963(6) 1.1383(8) 0.5093(3) 0.141(3) Uani 1 1 d . . .
F66 F 0.9339(6) 1.1405(4) 0.5055(2) 0.0988(19) Uani 1 1 d . . .

loop_
_atom_site_aniso_label
_atom_site_aniso_U_11
_atom_site_aniso_U_22
_atom_site_aniso_U_33
_atom_site_aniso_U_23
_atom_site_aniso_U_13
_atom_site_aniso_U_12
W1 0.03543(16) 0.03802(16) 0.02914(14) -0.00196(9) -0.00138(9) -0.01204(11)
C1 0.108(7) 0.055(4) 0.061(4) 0.013(3) -0.028(4) -0.019(4)
C2 0.056(4) 0.035(3) 0.052(3) 0.011(2) -0.014(3) -0.009(3)
C3 0.043(3) 0.034(3) 0.054(3) -0.006(2) -0.008(2) -0.010(2)
C4 0.053(4) 0.046(3) 0.068(4) -0.008(3) -0.005(3) -0.008(3)
C5 0.039(3) 0.069(4) 0.048(3) -0.017(3) 0.009(2) -0.020(3)
C6 0.061(4) 0.067(4) 0.051(4) 0.002(3) 0.002(3) -0.032(3)
N7 0.037(2) 0.054(3) 0.038(2) -0.007(2) 0.0042(19) -0.017(2)
C8 0.038(3) 0.048(3) 0.035(3) -0.008(2) -0.001(2) -0.017(2)
C9 0.039(3) 0.052(3) 0.044(3) -0.011(2) -0.001(2) -0.015(3)
C10 0.053(4) 0.079(5) 0.058(4) -0.020(3) 0.006(3) -0.031(4)
C11 0.064(4) 0.075(5) 0.067(4) -0.018(4) 0.001(3) -0.039(4)
C12 0.070(5) 0.065(4) 0.058(4) -0.019(3) -0.003(3) -0.025(4)
C13 0.066(4) 0.088(5) 0.051(4) -0.026(4) 0.008(3) -0.035(4)
C14 0.055(4) 0.068(4) 0.048(3) -0.013(3) 0.001(3) -0.030(3)
O15 0.042(2) 0.0419(19) 0.0316(18) -0.0049(15) 0.0038(15) -0.0134(16)
C16 0.036(3) 0.039(3) 0.039(3) -0.003(2) 0.005(2) -0.006(2)
C17 0.039(3) 0.042(3) 0.048(3) 0.001(2) 0.000(2) -0.014(2)
C18 0.032(3) 0.032(3) 0.052(3) -0.001(2) -0.005(2) -0.005(2)
O19 0.0353(19) 0.0384(18) 0.0388(19) -0.0013(15) -0.0076(15) -0.0126(16)
C20 0.062(4) 0.053(3) 0.040(3) -0.002(3) 0.006(3) -0.018(3)
C21 0.046(3) 0.041(3) 0.057(4) -0.005(3) -0.007(3) -0.013(3)
O22 0.0359(19) 0.0376(18) 0.0359(18) -0.0041(15) -0.0027(14) -0.0067(15)
C23 0.029(3) 0.047(3) 0.045(3) -0.011(2) 0.000(2) -0.005(2)
C24 0.045(3) 0.056(4) 0.045(3) -0.017(3) -0.002(2) -0.009(3)
C25 0.043(3) 0.066(4) 0.035(3) -0.013(3) 0.000(2) -0.013(3)
O26 0.048(2) 0.062(3) 0.0275(18) -0.0037(17) -0.0009(15) -0.018(2)
C27 0.045(3) 0.049(3) 0.058(4) -0.007(3) -0.004(3) -0.003(3)
C28 0.067(4) 0.094(5) 0.035(3) -0.015(3) 0.000(3) -0.013(4)
B30 0.030(3) 0.027(2) 0.021(2) -0.0052(19) 0.0025(19) -0.009(2)
C31 0.033(3) 0.022(2) 0.034(2) -0.0043(17) 0.0020(19) -0.0102(19)
C32 0.039(3) 0.036(3) 0.035(3) 0.002(2) -0.004(2) -0.016(2)
C33 0.048(3) 0.040(3) 0.053(3) 0.002(2) -0.015(3) -0.018(3)
C34 0.029(3) 0.043(3) 0.076(4) -0.011(3) -0.005(3) -0.011(2)
C35 0.034(3) 0.041(3) 0.054(3) -0.015(2) 0.010(2) -0.014(2)
C36 0.032(3) 0.034(2) 0.038(3) -0.011(2) 0.005(2) -0.012(2)
C37 0.057(4) 0.075(5) 0.070(4) 0.005(4) -0.027(3) -0.029(4)
C38 0.040(3) 0.071(4) 0.071(4) -0.033(4) 0.023(3) -0.023(3)
F31 0.101(3) 0.071(3) 0.070(3) 0.016(2) -0.043(3) -0.020(2)
F32 0.140(5) 0.064(3) 0.064(3) -0.003(2) -0.049(3) -0.033(3)
F33 0.077(3) 0.234(8) 0.091(4) 0.013(4) -0.039(3) -0.077(5)
F34 0.057(3) 0.081(3) 0.105(4) -0.022(3) 0.023(2) -0.003(2)
F35 0.069(3) 0.071(3) 0.069(3) -0.004(2) 0.022(2) -0.031(2)
F36 0.055(2) 0.139(4) 0.052(2) -0.031(3) 0.0174(19) -0.034(3)
C41 0.027(2) 0.024(2) 0.023(2) -0.0044(16) 0.0051(17) -0.0022(18)
C42 0.041(3) 0.029(2) 0.027(2) -0.0033(18) 0.003(2) -0.009(2)
C43 0.048(3) 0.033(3) 0.033(3) 0.002(2) 0.003(2) -0.003(2)
C44 0.047(3) 0.040(3) 0.029(2) -0.001(2) -0.008(2) 0.003(2)
C45 0.033(3) 0.038(3) 0.036(3) -0.008(2) -0.007(2) 0.001(2)
C46 0.025(2) 0.029(2) 0.032(2) -0.0015(18) -0.0009(18) -0.0022(19)
C47 0.082(5) 0.042(3) 0.037(3) 0.011(2) -0.004(3) -0.014(3)
F41 0.178(6) 0.051(2) 0.065(3) 0.010(2) 0.009(3) -0.050(3)
F42 0.173(6) 0.060(3) 0.178(7) 0.035(3) 0.131(6) -0.003(3)
F43 0.147(5) 0.070(3) 0.113(4) 0.049(3) -0.049(4) -0.032(3)
C48_1 0.043(3) 0.048(3) 0.057(3) -0.012(3) -0.018(3) -0.002(3)
F44_1 0.115(13) 0.117(13) 0.030(5) -0.004(6) -0.024(5) -0.056(10)
F45_1 0.025(5) 0.152(18) 0.21(2) -0.150(16) 0.014(9) -0.007(8)
F46_1 0.095(11) 0.053(5) 0.086(9) -0.003(5) -0.050(8) -0.037(6)
C48_2 0.043(3) 0.048(3) 0.057(3) -0.012(3) -0.018(3) -0.002(3)
F44_2 0.061(6) 0.064(5) 0.116(9) 0.011(5) -0.055(6) -0.013(4)
F45_2 0.208(17) 0.144(13) 0.142(10) 0.099(10) -0.140(11) -0.149(13)
F46_2 0.046(5) 0.211(18) 0.215(14) -0.188(14) 0.032(9) -0.033(8)
C51 0.034(2) 0.029(2) 0.023(2) -0.0060(17) 0.0012(18) -0.008(2)
C52 0.039(3) 0.033(2) 0.032(2) -0.0049(19) 0.005(2) -0.013(2)
C53 0.049(3) 0.033(3) 0.038(3) -0.009(2) 0.003(2) -0.012(2)
C54 0.045(3) 0.044(3) 0.041(3) -0.017(2) 0.005(2) -0.003(3)
C55 0.037(3) 0.050(3) 0.035(3) -0.012(2) 0.004(2) -0.013(2)
C56 0.034(3) 0.039(3) 0.031(2) -0.010(2) 0.001(2) -0.014(2)
C57 0.064(4) 0.042(3) 0.060(4) -0.017(3) 0.007(3) -0.015(3)
C58 0.043(4) 0.068(4) 0.064(4) -0.032(3) 0.017(3) -0.017(3)
F51 0.068(3) 0.046(2) 0.148(5) -0.027(2) -0.018(3) -0.024(2)
F52 0.152(5) 0.049(2) 0.137(5) 0.029(3) -0.062(4) -0.040(3)
F53 0.141(5) 0.084(3) 0.145(5) -0.084(4) 0.069(4) -0.066(4)
F54 0.038(3) 0.114(5) 0.200(7) 0.030(5) 0.024(3) 0.009(3)
F55 0.109(4) 0.186(6) 0.064(3) -0.065(3) 0.054(3) -0.100(4)
F56 0.051(2) 0.072(3) 0.093(3) -0.033(2) 0.034(2) -0.032(2)
C61 0.030(2) 0.030(2) 0.024(2) -0.0010(17) -0.0020(17) -0.0119(19)
C62 0.030(2) 0.031(2) 0.023(2) -0.0001(17) -0.0016(17) -0.0082(19)
C63 0.037(3) 0.031(2) 0.035(3) -0.0018(19) -0.005(2) -0.009(2)
C64 0.061(4) 0.032(3) 0.040(3) 0.007(2) -0.013(3) -0.020(3)
C65 0.075(4) 0.042(3) 0.026(3) 0.006(2) -0.012(2) -0.028(3)
C66 0.053(3) 0.036(3) 0.027(2) -0.0022(19) -0.003(2) -0.023(2)
C67 0.051(3) 0.032(3) 0.046(3) -0.005(2) 0.001(3) -0.006(2)
C68 0.130(8) 0.062(4) 0.034(3) 0.014(3) -0.011(4) -0.044(5)
F61 0.095(3) 0.057(2) 0.062(2) -0.0244(19) 0.031(2) -0.025(2)
F62 0.068(3) 0.119(4) 0.124(4) -0.090(4) -0.005(3) -0.022(3)
F63 0.167(6) 0.038(2) 0.071(3) -0.0033(19) 0.010(3) 0.026(3)
F64 0.411(13) 0.060(3) 0.040(2) 0.023(2) -0.051(4) -0.095(5)
F65 0.140(6) 0.229(9) 0.041(3) 0.038(4) 0.021(3) -0.044(6)
F66 0.192(6) 0.085(3) 0.038(2) 0.008(2) -0.046(3) -0.051(4)

loop_
_atom_type_symbol
_atom_type_description
_atom_type_scat_dispersion_real
_atom_type_scat_dispersion_imag
_atom_type_scat_source
C C 0.0181 0.0091 'International Tables Vol C Tables 4.2.6.8 and 6.1.1.4'
H H 0.0000 0.0000 'International Tables Vol C Tables 4.2.6.8 and 6.1.1.4'
B B 0.0090 0.0039 'International Tables Vol C Tables 4.2.6.8 and 6.1.1.4'
N N 0.0311 0.0180 'International Tables Vol C Tables 4.2.6.8 and 6.1.1.4'
O O 0.0492 0.0322 'International Tables Vol C Tables 4.2.6.8 and 6.1.1.4'
F F 0.0727 0.0534 'International Tables Vol C Tables 4.2.6.8 and 6.1.1.4'
W W -5.4734 5.5774 'International Tables Vol C Tables 4.2.6.8 and 6.1.1.4'

loop_
_geom_angle_atom_site_label_1
_geom_angle_atom_site_label_2
_geom_angle_atom_site_label_3
_geom_angle
_geom_angle_site_symmetry_1
_geom_angle_site_symmetry_3
_geom_angle_publ_flag
C2 W1 O19 93.5(2) . . ?
C2 W1 C3 37.8(3) . . ?
O19 W1 C3 100.73(19) . . ?
C2 W1 O22 162.1(2) . . ?
O19 W1 O22 80.78(14) . . ?
C3 W1 O22 159.9(2) . . ?
C2 W1 O26 79.5(2) . . ?
O19 W1 O26 79.97(15) . . ?
C3 W1 O26 117.2(2) . . ?
O22 W1 O26 82.85(15) . . ?
C2 W1 O15 116.2(2) . . ?
O19 W1 O15 81.29(14) . . ?
C3 W1 O15 80.5(2) . . ?
O22 W1 O15 79.89(14) . . ?
O26 W1 O15 156.28(15) . . ?
C2 W1 C8 107.2(2) . . ?
O19 W1 C8 156.34(19) . . ?
C3 W1 C8 89.5(2) . . ?
O22 W1 C8 82.48(19) . . ?
O26 W1 C8 114.36(18) . . ?
O15 W1 C8 79.40(17) . . ?
C2 W1 N7 91.8(2) . . ?
O19 W1 N7 154.88(17) . . ?
C3 W1 N7 98.5(2) . . ?
O22 W1 N7 86.72(17) . . ?
O26 W1 N7 76.90(16) . . ?
O15 W1 N7 117.95(16) . . ?
C8 W1 N7 38.69(18) . . ?
C3 C2 C1 143.4(7) . . ?
C3 C2 W1 72.0(3) . . ?
C1 C2 W1 144.4(5) . . ?
C2 C3 C4 142.4(6) . . ?
C2 C3 W1 70.2(4) . . ?
C4 C3 W1 147.0(5) . . ?
C8 N7 C6 122.1(5) . . ?
C8 N7 C5 116.4(5) . . ?
C6 N7 C5 108.9(5) . . ?
C8 N7 W1 69.8(3) . . ?
C6 N7 W1 115.8(4) . . ?
C5 N7 W1 119.5(4) . . ?
N7 C8 C9 120.9(5) . . ?
N7 C8 W1 71.5(3) . . ?
C9 C8 W1 132.9(4) . . ?
C14 C9 C10 118.1(6) . . ?
C14 C9 C8 120.8(5) . . ?
C10 C9 C8 120.7(5) . . ?
C11 C10 C9 120.4(6) . . ?
C12 C11 C10 120.9(6) . . ?
C11 C12 C13 118.7(6) . . ?
C12 C13 C14 120.8(6) . . ?
C9 C14 C13 121.0(6) . . ?
C16 O15 W1 130.2(3) . . ?
O15 C16 C17 124.2(5) . . ?
O15 C16 C20 116.1(5) . . ?
C17 C16 C20 119.6(5) . . ?
C18 C17 C16 123.3(5) . . ?
O19 C18 C17 123.7(5) . . ?
O19 C18 C21 114.8(5) . . ?
C17 C18 C21 121.5(5) . . ?
C18 O19 W1 133.6(3) . . ?
C23 O22 W1 128.6(4) . . ?
O22 C23 C24 123.8(6) . . ?
O22 C23 C27 114.7(5) . . ?
C24 C23 C27 121.4(5) . . ?
C25 C24 C23 125.1(6) . . ?
O26 C25 C24 125.3(5) . . ?
O26 C25 C28 114.4(6) . . ?
C24 C25 C28 120.3(6) . . ?
C25 O26 W1 128.6(4) . . ?
C51 B30 C61 113.7(4) . . ?
C51 B30 C41 105.3(4) . . ?
C61 B30 C41 112.7(4) . . ?
C51 B30 C31 110.8(4) . . ?
C61 B30 C31 103.0(4) . . ?
C41 B30 C31 111.6(4) . . ?
C32 C31 C36 115.9(5) . . ?
C32 C31 B30 119.9(4) . . ?
C36 C31 B30 123.8(4) . . ?
C31 C32 C33 122.6(5) . . ?
C34 C33 C32 120.3(5) . . ?
C34 C33 C37 121.1(6) . . ?
C32 C33 C37 118.6(6) . . ?
C33 C34 C35 118.4(5) . . ?
C34 C35 C36 121.6(5) . . ?
C34 C35 C38 118.3(6) . . ?
C36 C35 C38 120.1(6) . . ?
C31 C36 C35 121.1(5) . . ?
F33 C37 F31 107.0(7) . . ?
F33 C37 F32 107.1(7) . . ?
F31 C37 F32 105.8(7) . . ?
F33 C37 C33 112.7(7) . . ?
F31 C37 C33 111.8(6) . . ?
F32 C37 C33 112.0(6) . . ?
F36 C38 F35 111.5(7) . . ?
F36 C38 F34 105.9(6) . . ?
F35 C38 F34 102.0(5) . . ?
F36 C38 C35 114.6(5) . . ?
F35 C38 C35 112.2(5) . . ?
F34 C38 C35 109.7(7) . . ?
C46 C41 C42 115.3(4) . . ?
C46 C41 B30 125.6(4) . . ?
C42 C41 B30 119.1(4) . . ?
C43 C42 C41 122.4(5) . . ?
C44 C43 C42 121.0(5) . . ?
C44 C43 C47 119.8(5) . . ?
C42 C43 C47 119.1(5) . . ?
C45 C44 C43 118.3(5) . . ?
C44 C45 C46 120.6(5) . . ?
C44 C45 C48_1 119.3(5) . . ?
C46 C45 C48_1 120.1(5) . . ?
C41 C46 C45 122.4(5) . . ?
F42 C47 F41 110.2(8) . . ?
F42 C47 F43 108.0(7) . . ?
F41 C47 F43 98.8(6) . . ?
F42 C47 C43 114.5(6) . . ?
F41 C47 C43 113.1(5) . . ?
F43 C47 C43 111.1(6) . . ?
F45_1 C48_1 F46_1 114.3(15) . . ?
F45_1 C48_1 F44_1 107.1(16) . . ?
F46_1 C48_1 F44_1 97.4(11) . . ?
F45_1 C48_1 C45 114.0(9) . . ?
F46_1 C48_1 C45 112.3(8) . . ?
F44_1 C48_1 C45 110.4(10) . . ?
C52 C51 C56 115.4(4) . . ?
C52 C51 B30 122.2(4) . . ?
C56 C51 B30 122.1(4) . . ?
C51 C52 C53 122.5(5) . . ?
C54 C53 C52 120.9(5) . . ?
C54 C53 C57 119.2(5) . . ?
C52 C53 C57 119.9(5) . . ?
C55 C54 C53 117.8(5) . . ?
C54 C55 C56 121.3(5) . . ?
C54 C55 C58 118.1(5) . . ?
C56 C55 C58 120.5(5) . . ?
C55 C56 C51 122.0(5) . . ?
F51 C57 F53 107.3(7) . . ?
F51 C57 F52 105.1(6) . . ?
F53 C57 F52 105.9(7) . . ?
F51 C57 C53 113.3(6) . . ?
F53 C57 C53 113.2(6) . . ?
F52 C57 C53 111.5(6) . . ?
F56 C58 F54 106.4(6) . . ?
F56 C58 F55 106.4(7) . . ?
F54 C58 F55 104.3(7) . . ?
F56 C58 C55 114.5(5) . . ?
F54 C58 C55 112.6(7) . . ?
F55 C58 C55 111.9(6) . . ?
C66 C61 C62 115.6(4) . . ?
C66 C61 B30 123.5(4) . . ?
C62 C61 B30 120.2(4) . . ?
C63 C62 C61 122.4(4) . . ?
C64 C63 C62 121.1(5) . . ?
C64 C63 C67 120.0(5) . . ?
C62 C63 C67 118.9(5) . . ?
C63 C64 C65 117.6(5) . . ?
C66 C65 C64 121.1(5) . . ?
C66 C65 C68 118.6(5) . . ?
C64 C65 C68 120.2(5) . . ?
C65 C66 C61 122.2(5) . . ?
F62 C67 F63 104.8(6) . . ?
F62 C67 F61 105.8(6) . . ?
F63 C67 F61 106.7(5) . . ?
F62 C67 C63 112.0(5) . . ?
F63 C67 C63 113.3(5) . . ?
F61 C67 C63 113.5(5) . . ?
F64 C68 F66 108.2(8) . . ?
F64 C68 F65 108.9(8) . . ?
F66 C68 F65 102.0(7) . . ?
F64 C68 C65 113.2(6) . . ?
F66 C68 C65 112.1(6) . . ?
F65 C68 C65 111.8(7) . . ?

loop_
_geom_bond_atom_site_label_1
_geom_bond_atom_site_label_2
_geom_bond_distance
_geom_bond_site_symmetry_2
_geom_bond_publ_flag
W1 C2 2.015(6) . ?
W1 O19 2.024(3) . ?
W1 C3 2.037(6) . ?
W1 O22 2.107(4) . ?
W1 O26 2.120(4) . ?
W1 O15 2.124(3) . ?
W1 C8 2.168(5) . ?
W1 N7 2.190(4) . ?
C1 C2 1.483(9) . ?
C2 C3 1.311(9) . ?
C3 C4 1.472(9) . ?
C5 N7 1.493(8) . ?
C6 N7 1.476(8) . ?
N7 C8 1.444(7) . ?
C8 C9 1.507(8) . ?
C9 C14 1.365(9) . ?
C9 C10 1.394(9) . ?
C10 C11 1.379(10) . ?
C11 C12 1.369(10) . ?
C12 C13 1.371(10) . ?
C13 C14 1.383(9) . ?
O15 C16 1.272(6) . ?
C16 C17 1.417(8) . ?
C16 C20 1.493(8) . ?
C17 C18 1.364(8) . ?
C18 O19 1.296(6) . ?
C18 C21 1.484(8) . ?
O22 C23 1.285(7) . ?
C23 C24 1.390(8) . ?
C23 C27 1.493(9) . ?
C24 C25 1.384(9) . ?
C25 O26 1.283(8) . ?
C25 C28 1.501(8) . ?
B30 C51 1.636(6) . ?
B30 C61 1.637(7) . ?
B30 C41 1.639(7) . ?
B30 C31 1.641(7) . ?
C31 C32 1.391(7) . ?
C31 C36 1.396(7) . ?
C32 C33 1.398(8) . ?
C33 C34 1.368(9) . ?
C33 C37 1.513(9) . ?
C34 C35 1.372(9) . ?
C35 C36 1.400(8) . ?
C35 C38 1.499(8) . ?
C37 F33 1.303(9) . ?
C37 F31 1.315(9) . ?
C37 F32 1.335(10) . ?
C38 F36 1.297(9) . ?
C38 F35 1.323(8) . ?
C38 F34 1.398(9) . ?
C41 C46 1.397(7) . ?
C41 C42 1.402(7) . ?
C42 C43 1.386(8) . ?
C43 C44 1.379(8) . ?
C43 C47 1.497(8) . ?
C44 C45 1.376(8) . ?
C45 C46 1.399(7) . ?
C45 C48_1 1.506(8) . ?
C47 F42 1.235(9) . ?
C47 F41 1.312(8) . ?
C47 F43 1.352(9) . ?
C48_1 F45_1 1.212(14) . ?
C48_1 F46_1 1.295(12) . ?
C48_1 F44_1 1.350(12) . ?
C51 C52 1.393(7) . ?
C51 C56 1.407(7) . ?
C52 C53 1.395(7) . ?
C53 C54 1.383(8) . ?
C53 C57 1.508(8) . ?
C54 C55 1.381(8) . ?
C55 C56 1.388(7) . ?
C55 C58 1.496(8) . ?
C57 F51 1.281(9) . ?
C57 F53 1.301(8) . ?
C57 F52 1.340(9) . ?
C58 F56 1.301(8) . ?
C58 F54 1.315(10) . ?
C58 F55 1.317(8) . ?
C61 C66 1.397(7) . ?
C61 C62 1.400(7) . ?
C62 C63 1.389(7) . ?
C63 C64 1.377(8) . ?
C63 C67 1.495(7) . ?
C64 C65 1.395(8) . ?
C65 C66 1.387(8) . ?
C65 C68 1.519(8) . ?
C67 F62 1.311(8) . ?
C67 F63 1.311(7) . ?
C67 F61 1.313(7) . ?
C68 F64 1.284(9) . ?
C68 F66 1.300(10) . ?
C68 F65 1.309(12) . ?

loop_
_geom_torsion_atom_site_label_1
_geom_torsion_atom_site_label_2
_geom_torsion_atom_site_label_3
_geom_torsion_atom_site_label_4
_geom_torsion
_geom_torsion_site_symmetry_1
_geom_torsion_site_symmetry_2
_geom_torsion_site_symmetry_3
_geom_torsion_site_symmetry_4
_geom_torsion_publ_flag
O19 W1 C2 C3 103.0(4) . . . . ?
O22 W1 C2 C3 173.5(5) . . . . ?
O26 W1 C2 C3 -177.8(4) . . . . ?
O15 W1 C2 C3 21.0(4) . . . . ?
C8 W1 C2 C3 -65.4(4) . . . . ?
N7 W1 C2 C3 -101.5(4) . . . . ?
O19 W1 C2 C1 -71.9(9) . . . . ?
C3 W1 C2 C1 -174.9(11) . . . . ?
O22 W1 C2 C1 -1.4(14) . . . . ?
O26 W1 C2 C1 7.3(9) . . . . ?
O15 W1 C2 C1 -153.9(9) . . . . ?
C8 W1 C2 C1 119.7(9) . . . . ?
N7 W1 C2 C1 83.6(9) . . . . ?
C1 C2 C3 C4 1.6(17) . . . . ?
W1 C2 C3 C4 -173.4(9) . . . . ?
C1 C2 C3 W1 175.0(11) . . . . ?
O19 W1 C3 C2 -81.8(4) . . . . ?
O22 W1 C3 C2 -174.2(5) . . . . ?
O26 W1 C3 C2 2.4(4) . . . . ?
O15 W1 C3 C2 -160.9(4) . . . . ?
C8 W1 C3 C2 119.7(4) . . . . ?
N7 W1 C3 C2 82.0(4) . . . . ?
C2 W1 C3 C4 172.6(10) . . . . ?
O19 W1 C3 C4 90.8(8) . . . . ?
O22 W1 C3 C4 -1.6(12) . . . . ?
O26 W1 C3 C4 175.0(8) . . . . ?
O15 W1 C3 C4 11.6(8) . . . . ?
C8 W1 C3 C4 -67.7(8) . . . . ?
N7 W1 C3 C4 -105.5(8) . . . . ?
C2 W1 N7 C8 115.7(4) . . . . ?
O19 W1 N7 C8 -142.1(4) . . . . ?
C3 W1 N7 C8 78.4(4) . . . . ?
O22 W1 N7 C8 -82.1(3) . . . . ?
O26 W1 N7 C8 -165.5(3) . . . . ?
O15 W1 N7 C8 -5.3(4) . . . . ?
C2 W1 N7 C6 -1.1(4) . . . . ?
O19 W1 N7 C6 101.1(5) . . . . ?
C3 W1 N7 C6 -38.4(5) . . . . ?
O22 W1 N7 C6 161.1(4) . . . . ?
O26 W1 N7 C6 77.7(4) . . . . ?
O15 W1 N7 C6 -122.1(4) . . . . ?
C8 W1 N7 C6 -116.8(5) . . . . ?
C2 W1 N7 C5 -134.5(5) . . . . ?
O19 W1 N7 C5 -32.3(7) . . . . ?
C3 W1 N7 C5 -171.9(4) . . . . ?
O22 W1 N7 C5 27.6(4) . . . . ?
O26 W1 N7 C5 -55.8(4) . . . . ?
O15 W1 N7 C5 104.4(4) . . . . ?
C8 W1 N7 C5 109.7(6) . . . . ?
C6 N7 C8 C9 -20.9(8) . . . . ?
C5 N7 C8 C9 116.8(6) . . . . ?
W1 N7 C8 C9 -129.5(6) . . . . ?
C6 N7 C8 W1 108.5(5) . . . . ?
C5 N7 C8 W1 -113.8(4) . . . . ?
C2 W1 C8 N7 -70.5(4) . . . . ?
O19 W1 C8 N7 139.4(4) . . . . ?
C3 W1 C8 N7 -104.3(3) . . . . ?
O22 W1 C8 N7 94.2(3) . . . . ?
O26 W1 C8 N7 15.5(4) . . . . ?
O15 W1 C8 N7 175.2(3) . . . . ?
C2 W1 C8 C9 44.9(6) . . . . ?
O19 W1 C8 C9 -105.2(6) . . . . ?
C3 W1 C8 C9 11.0(6) . . . . ?
O22 W1 C8 C9 -150.5(5) . . . . ?
O26 W1 C8 C9 130.9(5) . . . . ?
O15 W1 C8 C9 -69.4(5) . . . . ?
N7 W1 C8 C9 115.4(7) . . . . ?
N7 C8 C9 C14 152.0(6) . . . . ?
W1 C8 C9 C14 59.1(9) . . . . ?
N7 C8 C9 C10 -35.6(9) . . . . ?
W1 C8 C9 C10 -128.5(6) . . . . ?
C14 C9 C10 C11 -4.1(12) . . . . ?
C8 C9 C10 C11 -176.7(7) . . . . ?
C9 C10 C11 C12 0.9(13) . . . . ?
C10 C11 C12 C13 2.6(14) . . . . ?
C11 C12 C13 C14 -2.8(14) . . . . ?
C10 C9 C14 C13 3.9(12) . . . . ?
C8 C9 C14 C13 176.5(7) . . . . ?
C12 C13 C14 C9 -0.5(13) . . . . ?
C2 W1 O15 C16 107.0(5) . . . . ?
O19 W1 O15 C16 17.4(5) . . . . ?
C3 W1 O15 C16 119.9(5) . . . . ?
O22 W1 O15 C16 -64.7(5) . . . . ?
O26 W1 O15 C16 -20.7(7) . . . . ?
C8 W1 O15 C16 -148.9(5) . . . . ?
N7 W1 O15 C16 -145.5(5) . . . . ?
W1 O15 C16 C17 -9.0(8) . . . . ?
W1 O15 C16 C20 172.8(4) . . . . ?
O15 C16 C17 C18 -6.8(9) . . . . ?
C20 C16 C17 C18 171.3(6) . . . . ?
C16 C17 C18 O19 5.1(9) . . . . ?
C16 C17 C18 C21 -173.5(5) . . . . ?
C17 C18 O19 W1 13.8(8) . . . . ?
C21 C18 O19 W1 -167.6(4) . . . . ?
C2 W1 O19 C18 -136.1(5) . . . . ?
C3 W1 O19 C18 -98.7(5) . . . . ?
O22 W1 O19 C18 60.9(5) . . . . ?
O26 W1 O19 C18 145.2(5) . . . . ?
O15 W1 O19 C18 -20.2(5) . . . . ?
C8 W1 O19 C18 15.4(7) . . . . ?
N7 W1 O19 C18 122.1(5) . . . . ?
C2 W1 O22 C23 -17.2(9) . . . . ?
O19 W1 O22 C23 55.2(4) . . . . ?
C3 W1 O22 C23 151.3(6) . . . . ?
O26 W1 O22 C23 -25.7(4) . . . . ?
O15 W1 O22 C23 137.9(4) . . . . ?
C8 W1 O22 C23 -141.6(4) . . . . ?
N7 W1 O22 C23 -102.9(4) . . . . ?
W1 O22 C23 C24 21.5(8) . . . . ?
W1 O22 C23 C27 -161.1(4) . . . . ?
O22 C23 C24 C25 3.1(10) . . . . ?
C27 C23 C24 C25 -174.1(6) . . . . ?
C23 C24 C25 O26 -13.2(10) . . . . ?
C23 C24 C25 C28 165.1(6) . . . . ?
C24 C25 O26 W1 -2.3(9) . . . . ?
C28 C25 O26 W1 179.4(4) . . . . ?
C2 W1 O26 C25 -161.2(5) . . . . ?
O19 W1 O26 C25 -65.7(5) . . . . ?
C3 W1 O26 C25 -162.7(5) . . . . ?
O22 W1 O26 C25 16.2(5) . . . . ?
O15 W1 O26 C25 -27.4(7) . . . . ?
C8 W1 O26 C25 94.6(5) . . . . ?
N7 W1 O26 C25 104.5(5) . . . . ?
C51 B30 C31 C32 -46.6(6) . . . . ?
C61 B30 C31 C32 75.4(5) . . . . ?
C41 B30 C31 C32 -163.5(4) . . . . ?
C51 B30 C31 C36 141.1(5) . . . . ?
C61 B30 C31 C36 -97.0(5) . . . . ?
C41 B30 C31 C36 24.1(6) . . . . ?
C36 C31 C32 C33 0.0(7) . . . . ?
B30 C31 C32 C33 -172.9(5) . . . . ?
C31 C32 C33 C34 -0.3(8) . . . . ?
C31 C32 C33 C37 178.9(5) . . . . ?
C32 C33 C34 C35 0.3(9) . . . . ?
C37 C33 C34 C35 -178.9(6) . . . . ?
C33 C34 C35 C36 0.0(9) . . . . ?
C33 C34 C35 C38 -179.2(6) . . . . ?
C32 C31 C36 C35 0.3(7) . . . . ?
B30 C31 C36 C35 172.9(5) . . . . ?
C34 C35 C36 C31 -0.3(8) . . . . ?
C38 C35 C36 C31 178.8(5) . . . . ?
C34 C33 C37 F33 -5.5(10) . . . . ?
C32 C33 C37 F33 175.3(7) . . . . ?
C34 C33 C37 F31 115.1(7) . . . . ?
C32 C33 C37 F31 -64.1(9) . . . . ?
C34 C33 C37 F32 -126.4(7) . . . . ?
C32 C33 C37 F32 54.4(8) . . . . ?
C34 C35 C38 F36 -167.9(6) . . . . ?
C36 C35 C38 F36 12.9(10) . . . . ?
C34 C35 C38 F35 63.6(9) . . . . ?
C36 C35 C38 F35 -115.6(7) . . . . ?
C34 C35 C38 F34 -49.0(7) . . . . ?
C36 C35 C38 F34 131.8(6) . . . . ?
C51 B30 C41 C46 104.8(5) . . . . ?
C61 B30 C41 C46 -19.6(6) . . . . ?
C31 B30 C41 C46 -134.9(4) . . . . ?
C51 B30 C41 C42 -72.5(5) . . . . ?
C61 B30 C41 C42 163.0(4) . . . . ?
C31 B30 C41 C42 47.8(5) . . . . ?
C46 C41 C42 C43 1.3(7) . . . . ?
B30 C41 C42 C43 178.9(5) . . . . ?
C41 C42 C43 C44 1.0(8) . . . . ?
C41 C42 C43 C47 178.4(5) . . . . ?
C42 C43 C44 C45 -2.2(8) . . . . ?
C47 C43 C44 C45 -179.6(5) . . . . ?
C43 C44 C45 C46 1.2(8) . . . . ?
C43 C44 C45 C48_1 -179.4(5) . . . . ?
C42 C41 C46 C45 -2.3(7) . . . . ?
B30 C41 C46 C45 -179.7(4) . . . . ?
C44 C45 C46 C41 1.1(8) . . . . ?
C48_1 C45 C46 C41 -178.3(5) . . . . ?
C44 C43 C47 F42 86.4(9) . . . . ?
C42 C43 C47 F42 -91.1(9) . . . . ?
C44 C43 C47 F41 -146.3(6) . . . . ?
C42 C43 C47 F41 36.2(9) . . . . ?
C44 C43 C47 F43 -36.3(8) . . . . ?
C42 C43 C47 F43 146.3(6) . . . . ?
C44 C45 C48_1 F45_1 84(2) . . . . ?
C46 C45 C48_1 F45_1 -96(2) . . . . ?
C44 C45 C48_1 F46_1 -143.5(11) . . . . ?
C46 C45 C48_1 F46_1 36.0(12) . . . . ?
C44 C45 C48_1 F44_1 -36.0(11) . . . . ?
C46 C45 C48_1 F44_1 143.4(10) . . . . ?
C61 B30 C51 C52 -147.2(5) . . . . ?
C41 B30 C51 C52 89.0(5) . . . . ?
C31 B30 C51 C52 -31.8(6) . . . . ?
C61 B30 C51 C56 39.0(6) . . . . ?
C41 B30 C51 C56 -84.8(5) . . . . ?
C31 B30 C51 C56 154.4(5) . . . . ?
C56 C51 C52 C53 0.4(8) . . . . ?
B30 C51 C52 C53 -173.8(5) . . . . ?
C51 C52 C53 C54 -0.3(9) . . . . ?
C51 C52 C53 C57 177.8(6) . . . . ?
C52 C53 C54 C55 -0.7(9) . . . . ?
C57 C53 C54 C55 -178.8(6) . . . . ?
C53 C54 C55 C56 1.6(9) . . . . ?
C53 C54 C55 C58 -177.3(6) . . . . ?
C54 C55 C56 C51 -1.7(9) . . . . ?
C58 C55 C56 C51 177.2(6) . . . . ?
C52 C51 C56 C55 0.6(8) . . . . ?
B30 C51 C56 C55 174.8(5) . . . . ?
C54 C53 C57 F51 -145.3(6) . . . . ?
C52 C53 C57 F51 36.6(9) . . . . ?
C54 C53 C57 F53 -22.8(10) . . . . ?
C52 C53 C57 F53 159.0(7) . . . . ?
C54 C53 C57 F52 96.4(7) . . . . ?
C52 C53 C57 F52 -81.7(8) . . . . ?
C54 C55 C58 F56 173.8(6) . . . . ?
C56 C55 C58 F56 -5.2(10) . . . . ?
C54 C55 C58 F54 -64.6(8) . . . . ?
C56 C55 C58 F54 116.5(7) . . . . ?
C54 C55 C58 F55 52.6(9) . . . . ?
C56 C55 C58 F55 -126.3(7) . . . . ?
C51 B30 C61 C66 29.2(7) . . . . ?
C41 B30 C61 C66 148.9(5) . . . . ?
C31 B30 C61 C66 -90.8(5) . . . . ?
C51 B30 C61 C62 -161.3(4) . . . . ?
C41 B30 C61 C62 -41.6(6) . . . . ?
C31 B30 C61 C62 78.8(5) . . . . ?
C66 C61 C62 C63 -2.8(7) . . . . ?
B30 C61 C62 C63 -173.1(4) . . . . ?
C61 C62 C63 C64 1.9(8) . . . . ?
C61 C62 C63 C67 -177.0(5) . . . . ?
C62 C63 C64 C65 -0.1(8) . . . . ?
C67 C63 C64 C65 178.8(6) . . . . ?
C63 C64 C65 C66 -0.7(9) . . . . ?
C63 C64 C65 C68 178.8(7) . . . . ?
C64 C65 C66 C61 -0.4(9) . . . . ?
C68 C65 C66 C61 -179.8(6) . . . . ?
C62 C61 C66 C65 2.0(8) . . . . ?
B30 C61 C66 C65 172.0(5) . . . . ?
C64 C63 C67 F62 -97.0(7) . . . . ?
C62 C63 C67 F62 81.9(7) . . . . ?
C64 C63 C67 F63 21.2(8) . . . . ?
C62 C63 C67 F63 -159.9(6) . . . . ?
C64 C63 C67 F61 143.2(6) . . . . ?
C62 C63 C67 F61 -37.9(8) . . . . ?
C66 C65 C68 F64 178.7(8) . . . . ?
C64 C65 C68 F64 -0.8(12) . . . . ?
C66 C65 C68 F66 56.0(10) . . . . ?
C64 C65 C68 F66 -123.5(8) . . . . ?
C66 C65 C68 F65 -57.8(9) . . . . ?
C64 C65 C68 F65 122.7(8) . . . . ?
